data_7132451
loop_
_publ_author_name
'Eisner, Teresa'
'Kostenko, Arseni'
'J Kiefer, Fiona'
'Inoue, Shigeyoshi'

_publ_section_title
;
 Synthesis and isolation of a cyclic bis-vinyl germylene <i>via</i> a
 diazoolefin adduct of germylene dichloride.
;
_journal_issue 5
_journal_name_full 'Chemical communications (Cambridge, England)'
_journal_page_first 558
_journal_page_last 561
_journal_paper_doi 10.1039/d3cc05090d
_journal_volume 60
_journal_year 2024
_chemical_compound_source 'see text'
_chemical_formula_moiety 'C56 H72 Ge N6'
_chemical_formula_sum 'C56 H72 Ge N6'
_chemical_formula_weight 901.78
_space_group_IT_number 15
_space_group_name_Hall '-C 2yc'
_space_group_name_H-M_alt 'C 1 2/c 1'
_symmetry_cell_setting monoclinic
_symmetry_Int_Tables_number 15
_symmetry_space_group_name_Hall '-C 2yc'
_symmetry_space_group_name_H-M 'C 1 2/c 1'
_atom_sites_solution_hydrogens geom
_audit_update_record
;
2023-10-16 deposited with the CCDC.	2023-12-05 downloaded from the CCDC.
;
_cell_angle_alpha 90
_cell_angle_beta 111.047(4)
_cell_angle_gamma 90
_cell_formula_units_Z 8
_cell_length_a 39.420(2)
_cell_length_b 12.4890(8)
_cell_length_c 22.5821(13)
_cell_measurement_reflns_used 9253
_cell_measurement_temperature 100
_cell_measurement_theta_max 25.69
_cell_measurement_theta_min 2.36
_cell_volume 10375.8(11)
_computing_cell_refinement 'SAINT (Bruker, 2017)'
_computing_data_collection 'APEX 4 Control Software (Bruker, 2021)'
_computing_data_reduction 'SAINT (Bruker, 2017)'
_computing_molecular_graphics 'PLATON (Spek, 2011)'
_computing_publication_material 'PLATON (Spek, 2011), enCIFer (Allen, 2014)'
_computing_structure_refinement 'SHELXL (Sheldrick, 2017), SHELXLE (Huebschle, 2011)'
_computing_structure_solution 'SHELXT (Sheldrick, 2015)'
_diffrn_ambient_temperature 100
_diffrn_detector ' CMOS plate '
_diffrn_detector_area_resol_mean 16
_diffrn_measured_fraction_theta_full 1.000
_diffrn_measured_fraction_theta_max 0.994
_diffrn_measurement_device ' \k-geometry diffractometer '
_diffrn_measurement_device_type ' Bruker Photon CMOS '
_diffrn_measurement_method ' phi- and omega-rotation '
_diffrn_radiation_monochromator 'Helios optic'
_diffrn_radiation_probe x-ray
_diffrn_radiation_source 'IMS microsource'
_diffrn_radiation_type MoK\a
_diffrn_radiation_wavelength 0.71073
_diffrn_reflns_av_R_equivalents 0.0646
_diffrn_reflns_av_unetI/netI 0.0207
_diffrn_reflns_limit_h_max 48
_diffrn_reflns_limit_h_min -48
_diffrn_reflns_limit_k_max 15
_diffrn_reflns_limit_k_min -15
_diffrn_reflns_limit_l_max 27
_diffrn_reflns_limit_l_min -27
_diffrn_reflns_number 239774
_diffrn_reflns_reduction_process
;
;
_diffrn_reflns_theta_full 25.24
_diffrn_reflns_theta_max 25.78
_diffrn_reflns_theta_min 1.88
_exptl_absorpt_coefficient_mu 0.631
_exptl_absorpt_correction_T_max 0.745
_exptl_absorpt_correction_T_min 0.666
_exptl_absorpt_correction_type multi-scan
_exptl_absorpt_process_details 'SADABS 2016/2, Bruker, 2016'
_exptl_crystal_colour 'clear yellowish orange'
_exptl_crystal_density_diffrn 1.155
_exptl_crystal_density_method 'Not Measured'
_exptl_crystal_description plate
_exptl_crystal_F_000 3856
_exptl_crystal_size_max 0.298
_exptl_crystal_size_mid 0.275
_exptl_crystal_size_min 0.188
_refine_diff_density_max 0.433
_refine_diff_density_min -0.785
_refine_diff_density_rms 0.055
_refine_ls_extinction_method none
_refine_ls_goodness_of_fit_ref 1.028
_refine_ls_hydrogen_treatment constr
_refine_ls_matrix_type full
_refine_ls_number_parameters 584
_refine_ls_number_reflns 9922
_refine_ls_number_restraints 0
_refine_ls_restrained_S_all 1.028
_refine_ls_R_factor_all 0.0416
_refine_ls_R_factor_gt 0.0359
_refine_ls_shift/su_max 0.001
_refine_ls_shift/su_mean 0.000
_refine_ls_structure_factor_coef Fsqd
_refine_ls_weighting_details 'W=1/[\S^2^(FO^2^)+(0.0374P)^2^+18.3191P] WHERE P=(FO^2^+2FC^2^)/3'
_refine_ls_weighting_scheme calc
_refine_ls_wR_factor_gt 0.0847
_refine_ls_wR_factor_ref 0.0880
_reflns_number_gt 8872
_reflns_number_total 9922
_reflns_threshold_expression I>2\s(I)
_cod_data_source_file d3cc05090d2.cif
_cod_data_source_block mo_eiste24_0ma_a
_cod_depositor_comments 'Adding full bibliography for 7132449--7132451.cif.'
_cod_original_sg_symbol_H-M 'C 2/c'
_cod_database_code 7132451

loop_
_space_group_symop_id
_space_group_symop_operation_xyz
1 x,y,z
2 -x,y,1/2-z
3 -x,-y,-z
4 x,-y,1/2+z
5 1/2+x,1/2+y,z
6 1/2-x,1/2+y,1/2-z
7 1/2-x,1/2-y,-z
8 1/2+x,1/2-y,1/2+z

loop_
_atom_site_aniso_label
_atom_site_aniso_U_11
_atom_site_aniso_U_22
_atom_site_aniso_U_33
_atom_site_aniso_U_23
_atom_site_aniso_U_13
_atom_site_aniso_U_12
Ge1 0.0446(1) 0.0116(1) 0.0182(1) -0.0025(1) 0.0177(1) -0.0060(1)
N1 0.0608(11) 0.0142(8) 0.0229(8) -0.0036(6) 0.0253(8) -0.0077(7)
N2 0.0620(12) 0.0156(8) 0.0228(8) -0.0035(6) 0.0265(8) -0.0079(7)
N3 0.0168(7) 0.0131(7) 0.0139(6) 0.0005(5) 0.0063(5) -0.0005(5)
N4 0.0165(7) 0.0131(7) 0.0138(6) -0.0002(5) 0.0071(5) -0.0010(5)
N5 0.0218(7) 0.0134(7) 0.0143(7) 0.0008(5) 0.0087(6) -0.0020(5)
N6 0.0228(7) 0.0144(7) 0.0150(7) -0.0005(5) 0.0096(6) -0.0018(6)
C1 0.0178(8) 0.0110(8) 0.0159(8) -0.0006(6) 0.0067(6) -0.0002(6)
C2 0.0172(8) 0.0118(7) 0.0142(7) 0.0003(6) 0.0062(6) -0.0008(6)
C3 0.0109(7) 0.0135(8) 0.0138(7) -0.0006(6) 0.0024(6) -0.0003(6)
C4 0.0185(8) 0.0178(8) 0.0138(8) 0.0029(6) 0.0070(6) -0.0016(6)
C5 0.0212(8) 0.0206(9) 0.0135(8) -0.0002(6) 0.0085(7) -0.0007(7)
C6 0.0232(9) 0.0111(8) 0.0169(8) 0.0023(6) 0.0095(7) 0.0012(6)
C7 0.0246(9) 0.0159(8) 0.0181(8) 0.0018(7) 0.0099(7) -0.0017(7)
C8 0.0355(10) 0.0146(8) 0.0240(9) -0.0029(7) 0.0140(8) -0.0053(7)
C9 0.0397(11) 0.0154(9) 0.0318(10) 0.0023(7) 0.0205(9) 0.0060(8)
C10 0.0274(10) 0.0212(9) 0.0331(10) 0.0039(8) 0.0134(8) 0.0079(8)
C11 0.0233(9) 0.0182(9) 0.0227(9) 0.0033(7) 0.0086(7) 0.0015(7)
C12 0.0225(9) 0.0199(9) 0.0251(9) -0.0054(7) 0.0083(7) -0.0046(7)
C13 0.0300(10) 0.0400(12) 0.0312(10) -0.0030(9) 0.0140(9) -0.0110(9)
C14 0.0270(10) 0.0376(11) 0.0269(10) 0.0054(9) 0.0056(8) -0.0035(8)
C15 0.0196(9) 0.0262(10) 0.0325(10) -0.0035(8) 0.0043(8) 0.0042(7)
C16 0.0244(10) 0.0330(11) 0.0494(13) -0.0051(10) 0.0122(9) -0.0049(8)
C17 0.0312(11) 0.0442(13) 0.0381(12) 0.0002(10) -0.0013(9) 0.0056(10)
C18 0.0241(9) 0.0132(8) 0.0149(8) -0.0022(6) 0.0114(7) -0.0015(6)
C19 0.0249(9) 0.0187(9) 0.0186(8) -0.0036(7) 0.0135(7) -0.0031(7)
C20 0.0329(10) 0.0197(9) 0.0250(9) -0.0082(7) 0.0172(8) -0.0094(8)
C21 0.0459(12) 0.0140(8) 0.0281(10) -0.0015(7) 0.0221(9) -0.0036(8)
C22 0.0366(11) 0.0195(9) 0.0251(9) 0.0041(7) 0.0136(8) 0.0069(8)
C23 0.0251(9) 0.0200(9) 0.0176(8) -0.0007(7) 0.0102(7) 0.0015(7)
C24 0.0216(9) 0.0208(9) 0.0294(10) -0.0047(8) 0.0068(8) -0.0041(7)
C25 0.0297(11) 0.0453(13) 0.0434(12) -0.0114(10) 0.0158(10) 0.0029(9)
C26 0.0268(10) 0.0418(12) 0.0285(10) -0.0047(9) 0.0051(8) -0.0013(9)
C27 0.0218(9) 0.0240(9) 0.0269(9) 0.0013(8) 0.0052(8) 0.0041(7)
C28 0.0250(10) 0.0388(12) 0.0443(12) -0.0035(10) 0.0131(9) -0.0003(9)
C29 0.0389(12) 0.0452(13) 0.0322(11) 0.0071(10) -0.0010(10) 0.0018(10)
C30 0.0148(8) 0.0116(7) 0.0157(8) 0.0003(6) 0.0050(6) 0.0005(6)
C31 0.0332(10) 0.0202(9) 0.0174(8) 0.0020(7) 0.0140(7) -0.0034(7)
C32 0.0310(10) 0.0210(9) 0.0153(8) -0.0006(7) 0.0123(7) -0.0033(7)
C33 0.0218(8) 0.0123(8) 0.0157(8) 0.0007(6) 0.0089(7) -0.0037(6)
C34 0.0222(9) 0.0158(8) 0.0190(8) 0.0039(7) 0.0099(7) -0.0006(7)
C35 0.0290(10) 0.0140(8) 0.0264(9) 0.0015(7) 0.0120(8) 0.0030(7)
C36 0.0331(10) 0.0158(9) 0.0295(10) -0.0068(7) 0.0100(8) -0.0064(8)
C37 0.0219(9) 0.0214(9) 0.0290(9) -0.0025(8) 0.0059(8) -0.0042(7)
C38 0.0217(9) 0.0168(8) 0.0217(8) 0.0019(7) 0.0092(7) -0.0007(7)
C39 0.0206(9) 0.0184(9) 0.0301(10) 0.0047(7) 0.0069(8) 0.0011(7)
C40 0.0258(10) 0.0393(12) 0.0422(12) 0.0076(10) 0.0146(9) 0.0087(9)
C41 0.0310(11) 0.0415(12) 0.0279(10) 0.0048(9) 0.0030(9) 0.0041(9)
C42 0.0219(9) 0.0193(9) 0.0337(10) -0.0003(8) 0.0088(8) 0.0016(7)
C43 0.0771(19) 0.0411(14) 0.119(3) 0.0271(16) 0.079(2) 0.0271(14)
C44 0.0567(16) 0.0585(16) 0.0512(15) 0.0235(13) 0.0236(13) 0.0397(13)
C45 0.0218(8) 0.0147(8) 0.0129(7) -0.0023(6) 0.0078(7) -0.0039(6)
C46 0.0209(8) 0.0163(8) 0.0154(8) -0.0029(6) 0.0068(7) -0.0015(7)
C47 0.0266(9) 0.0141(8) 0.0206(8) -0.0013(7) 0.0090(7) 0.0001(7)
C48 0.0267(9) 0.0198(9) 0.0254(9) -0.0066(7) 0.0123(8) -0.0087(7)
C49 0.0250(9) 0.0234(10) 0.0323(10) 0.0018(8) 0.0084(8) 0.0058(8)
C50 0.0514(14) 0.0482(14) 0.0331(12) 0.0101(10) 0.0068(11) 0.0202(12)
C51 0.0302(11) 0.0354(12) 0.0430(12) -0.0073(10) 0.0114(9) 0.0109(9)
C52 0.0183(9) 0.0282(10) 0.0251(9) -0.0040(8) 0.0080(7) -0.0040(7)
C53 0.0227(9) 0.0211(9) 0.0162(8) -0.0002(7) 0.0079(7) 0.0021(7)
C54 0.0196(9) 0.0194(9) 0.0295(10) -0.0019(7) 0.0029(7) -0.0011(7)
C55 0.0330(12) 0.0585(15) 0.0264(11) -0.0047(10) 0.0016(9) 0.0124(10)
C56 0.0217(10) 0.0609(15) 0.0340(11) -0.0088(10) 0.0110(9) 0.0019(10)

loop_
_atom_site_label
_atom_site_type_symbol
_atom_site_thermal_displace_type
_atom_site_fract_x
_atom_site_fract_y
_atom_site_fract_z
_atom_site_occupancy
_atom_site_U_iso_or_equiv
_atom_site_calc_flag
_atom_site_refinement_flags
_atom_site_disorder_assembly
_atom_site_disorder_group
Ge1 Ge Uani 0.38078(2) 0.83248(2) 0.44671(2) 1.000 0.0231(1) d . . .
N1 N Uani 0.36664(5) 0.61019(12) 0.44210(7) 1.000 0.0298(5) d . . .
N2 N Uani 0.37126(5) 0.62837(12) 0.38904(7) 1.000 0.0304(5) d . . .
N3 N Uani 0.36041(4) 0.57021(11) 0.55777(6) 1.000 0.0144(4) d . . .
N4 N Uani 0.35863(4) 0.73981(11) 0.57945(6) 1.000 0.0140(4) d . . .
N5 N Uani 0.39519(4) 0.83387(11) 0.29813(6) 1.000 0.0159(4) d . . .
N6 N Uani 0.37554(4) 0.67123(11) 0.27211(6) 1.000 0.0166(4) d . . .
C1 C Uani 0.37900(4) 0.73320(12) 0.37936(7) 1.000 0.0147(5) d . . .
C2 C Uani 0.36974(4) 0.69877(13) 0.48016(7) 1.000 0.0143(4) d . . .
C3 C Uani 0.36392(4) 0.67164(12) 0.53630(7) 1.000 0.0133(4) d . . .
C4 C Uani 0.35259(4) 0.57829(13) 0.61310(8) 1.000 0.0164(5) d . . .
C5 C Uani 0.35147(4) 0.68243(14) 0.62622(8) 1.000 0.0178(5) d . . .
C6 C Uani 0.37069(5) 0.46979(13) 0.53653(8) 1.000 0.0164(5) d . . .
C7 C Uani 0.34367(5) 0.40402(14) 0.49568(8) 1.000 0.0189(5) d . . .
C8 C Uani 0.35452(5) 0.30699(14) 0.47751(9) 1.000 0.0238(5) d . . .
C9 C Uani 0.39063(5) 0.27692(15) 0.49881(9) 1.000 0.0269(6) d . . .
C10 C Uani 0.41662(5) 0.34379(15) 0.53873(9) 1.000 0.0265(6) d . . .
C11 C Uani 0.40751(5) 0.44194(14) 0.55867(8) 1.000 0.0213(5) d . . .
C12 C Uani 0.30406(5) 0.43692(14) 0.46811(9) 1.000 0.0226(5) d . . .
C13 C Uani 0.27991(5) 0.35644(18) 0.48539(10) 1.000 0.0329(6) d . . .
C14 C Uani 0.29221(5) 0.45066(18) 0.39607(9) 1.000 0.0316(6) d . . .
C15 C Uani 0.43748(5) 0.51569(16) 0.59897(9) 1.000 0.0275(6) d . . .
C16 C Uani 0.45878(5) 0.55959(17) 0.55940(11) 1.000 0.0359(7) d . . .
C17 C Uani 0.46302(6) 0.4600(2) 0.65899(11) 1.000 0.0416(7) d . . .
C18 C Uani 0.36218(5) 0.85479(13) 0.57911(8) 1.000 0.0162(5) d . . .
C19 C Uani 0.39587(5) 0.89993(14) 0.61451(8) 1.000 0.0192(5) d . . .
C20 C Uani 0.39863(5) 1.01097(14) 0.61273(9) 1.000 0.0240(5) d . . .
C21 C Uani 0.36910(6) 1.07350(14) 0.57907(9) 1.000 0.0269(6) d . . .
C22 C Uani 0.33617(5) 1.02641(15) 0.54536(9) 1.000 0.0264(6) d . . .
C23 C Uani 0.33200(5) 0.91556(14) 0.54407(8) 1.000 0.0202(5) d . . .
C24 C Uani 0.42844(5) 0.83354(15) 0.65403(9) 1.000 0.0246(5) d . . .
C25 C Uani 0.45740(6) 0.83030(19) 0.62372(11) 1.000 0.0387(7) d . . .
C26 C Uani 0.44463(5) 0.87471(18) 0.72227(9) 1.000 0.0337(6) d . . .
C27 C Uani 0.29549(5) 0.86355(15) 0.50856(9) 1.000 0.0252(5) d . . .
C28 C Uani 0.27249(5) 0.86511(18) 0.55066(11) 1.000 0.0359(7) d . . .
C29 C Uani 0.27518(6) 0.9161(2) 0.44432(10) 1.000 0.0426(7) d . . .
C30 C Uani 0.38288(4) 0.74553(13) 0.32013(7) 1.000 0.0142(4) d . . .
C31 C Uani 0.39562(5) 0.81424(14) 0.23776(8) 1.000 0.0223(5) d . . .
C32 C Uani 0.38334(5) 0.71488(14) 0.22165(8) 1.000 0.0213(5) d . . .
C33 C Uani 0.40998(5) 0.92885(13) 0.33435(8) 1.000 0.0160(5) d . . .
C34 C Uani 0.38674(5) 1.01474(13) 0.33155(8) 1.000 0.0183(5) d . . .
C35 C Uani 0.40237(5) 1.10696(14) 0.36514(9) 1.000 0.0226(5) d . . .
C36 C Uani 0.43923(5) 1.11169(15) 0.39997(9) 1.000 0.0265(6) d . . .
C37 C Uani 0.46129(5) 1.02423(15) 0.40310(9) 1.000 0.0250(5) d . . .
C38 C Uani 0.44721(5) 0.93021(14) 0.37031(8) 1.000 0.0197(5) d . . .
C39 C Uani 0.34627(5) 1.00769(15) 0.29380(9) 1.000 0.0236(5) d . . .
C40 C Uani 0.32359(5) 1.06525(18) 0.32651(11) 1.000 0.0351(7) d . . .
C41 C Uani 0.33734(6) 1.05103(18) 0.22634(10) 1.000 0.0356(6) d . . .
C42 C Uani 0.47137(5) 0.83351(15) 0.37499(9) 1.000 0.0253(5) d . . .
C43 C Uani 0.50303(8) 0.8599(2) 0.35425(17) 1.000 0.0670(13) d . . .
C44 C Uani 0.48451(7) 0.7863(2) 0.44121(12) 1.000 0.0543(9) d . . .
C45 C Uani 0.35527(5) 0.57274(13) 0.26599(7) 1.000 0.0160(4) d . . .
C46 C Uani 0.37413(5) 0.47618(13) 0.28364(8) 1.000 0.0175(5) d . . .
C47 C Uani 0.35336(5) 0.38313(14) 0.27451(8) 1.000 0.0203(5) d . . .
C48 C Uani 0.31576(5) 0.38642(15) 0.24901(9) 1.000 0.0232(5) d . . .
C49 C Uani 0.29746(5) 0.68568(15) 0.22739(9) 1.000 0.0274(6) d . . .
C50 C Uani 0.26901(7) 0.6899(2) 0.16029(11) 1.000 0.0465(8) d . . .
C51 C Uani 0.28000(6) 0.70877(18) 0.27670(11) 1.000 0.0367(7) d . . .
C52 C Uani 0.29801(5) 0.48320(15) 0.23258(9) 1.000 0.0238(5) d . . .
C53 C Uani 0.31732(5) 0.57905(14) 0.24110(8) 1.000 0.0198(5) d . . .
C54 C Uani 0.41517(5) 0.47080(15) 0.31486(9) 1.000 0.0245(5) d . . .
C55 C Uani 0.42601(6) 0.4310(2) 0.38369(10) 1.000 0.0418(7) d . . .
C56 C Uani 0.43187(5) 0.3963(2) 0.27902(10) 1.000 0.0386(7) d . . .
H4 H Uiso 0.34875 0.52028 0.63718 1.000 0.0200 c RU . .
H5 H Uiso 0.34664 0.71173 0.66121 1.000 0.0210 c RU . .
H8 H Uiso 0.33670 0.26064 0.44991 1.000 0.0290 c RU . .
H9 H Uiso 0.39751 0.21047 0.48599 1.000 0.0320 c RU . .
H10 H Uiso 0.44141 0.32259 0.55309 1.000 0.0320 c RU . .
H12 H Uiso 0.30156 0.50777 0.48677 1.000 0.0270 c RU . .
H13A H Uiso 0.28248 0.28576 0.46863 1.000 0.0490 c RU . .
H13B H Uiso 0.25450 0.37956 0.46697 1.000 0.0490 c RU . .
H13C H Uiso 0.28726 0.35240 0.53165 1.000 0.0490 c RU . .
H14A H Uiso 0.30801 0.50309 0.38650 1.000 0.0470 c RU . .
H14B H Uiso 0.26700 0.47591 0.37899 1.000 0.0470 c RU . .
H14C H Uiso 0.29403 0.38177 0.37665 1.000 0.0470 c RU . .
H15 H Uiso 0.42585 0.57755 0.61246 1.000 0.0330 c RU . .
H16A H Uiso 0.47034 0.50024 0.54540 1.000 0.0540 c RU . .
H16B H Uiso 0.47749 0.60932 0.58519 1.000 0.0540 c RU . .
H16C H Uiso 0.44215 0.59732 0.52225 1.000 0.0540 c RU . .
H17A H Uiso 0.44869 0.42774 0.68194 1.000 0.0620 c RU . .
H17B H Uiso 0.47991 0.51261 0.68628 1.000 0.0620 c RU . .
H17C H Uiso 0.47678 0.40400 0.64707 1.000 0.0620 c RU . .
H20 H Uiso 0.42128 1.04436 0.63513 1.000 0.0290 c RU . .
H21 H Uiso 0.37149 1.14920 0.57914 1.000 0.0320 c RU . .
H22 H Uiso 0.31600 1.07026 0.52264 1.000 0.0320 c RU . .
H24 H Uiso 0.41986 0.75857 0.65546 1.000 0.0300 c RU . .
H25A H Uiso 0.44673 0.80193 0.58049 1.000 0.0580 c RU . .
H25B H Uiso 0.47748 0.78406 0.64891 1.000 0.0580 c RU . .
H25C H Uiso 0.46656 0.90284 0.62231 1.000 0.0580 c RU . .
H26A H Uiso 0.45487 0.94627 0.72247 1.000 0.0510 c RU . .
H26B H Uiso 0.46385 0.82592 0.74754 1.000 0.0510 c RU . .
H26C H Uiso 0.42554 0.87831 0.74050 1.000 0.0510 c RU . .
H27 H Uiso 0.30002 0.78703 0.50066 1.000 0.0300 c RU . .
H28A H Uiso 0.28438 0.82182 0.58869 1.000 0.0540 c RU . .
H28B H Uiso 0.24837 0.83551 0.52709 1.000 0.0540 c RU . .
H28C H Uiso 0.26999 0.93899 0.56313 1.000 0.0540 c RU . .
H29A H Uiso 0.26876 0.98975 0.45096 1.000 0.0640 c RU . .
H29B H Uiso 0.25299 0.87545 0.42192 1.000 0.0640 c RU . .
H29C H Uiso 0.29078 0.91667 0.41893 1.000 0.0640 c RU . .
H31 H Uiso 0.40325 0.86272 0.21261 1.000 0.0270 c RU . .
H32 H Uiso 0.38043 0.68009 0.18272 1.000 0.0260 c RU . .
H35 H Uiso 0.38750 1.16733 0.36408 1.000 0.0270 c RU . .
H36 H Uiso 0.44948 1.17561 0.42193 1.000 0.0320 c RU . .
H37 H Uiso 0.48646 1.02830 0.42801 1.000 0.0300 c RU . .
H39 H Uiso 0.33934 0.93028 0.29025 1.000 0.0280 c RU . .
H40A H Uiso 0.33108 1.04126 0.37068 1.000 0.0530 c RU . .
H40B H Uiso 0.29781 1.04871 0.30435 1.000 0.0530 c RU . .
H40C H Uiso 0.32733 1.14270 0.32547 1.000 0.0530 c RU . .
H41A H Uiso 0.34419 1.12675 0.22836 1.000 0.0530 c RU . .
H41B H Uiso 0.31122 1.04368 0.20251 1.000 0.0530 c RU . .
H41C H Uiso 0.35092 1.01034 0.20505 1.000 0.0530 c RU . .
H42 H Uiso 0.45630 0.77778 0.34533 1.000 0.0300 c RU . .
H43A H Uiso 0.49381 0.89157 0.31171 1.000 0.1000 c RU . .
H43B H Uiso 0.51648 0.79423 0.35350 1.000 0.1000 c RU . .
H43C H Uiso 0.51924 0.91093 0.38415 1.000 0.1000 c RU . .
H44A H Uiso 0.50057 0.83757 0.47113 1.000 0.0810 c RU . .
H44B H Uiso 0.49785 0.71988 0.44175 1.000 0.0810 c RU . .
H44C H Uiso 0.46359 0.77089 0.45358 1.000 0.0810 c RU . .
H47 H Uiso 0.36526 0.31601 0.28602 1.000 0.0240 c RU . .
H48 H Uiso 0.30216 0.32188 0.24282 1.000 0.0280 c RU . .
H49 H Uiso 0.31579 0.74304 0.23095 1.000 0.0330 c RU . .
H50A H Uiso 0.28077 0.67660 0.12942 1.000 0.0700 c RU . .
H50B H Uiso 0.25754 0.76067 0.15264 1.000 0.0700 c RU . .
H50C H Uiso 0.25048 0.63498 0.15577 1.000 0.0700 c RU . .
H51A H Uiso 0.26197 0.65332 0.27431 1.000 0.0550 c RU . .
H51B H Uiso 0.26807 0.77889 0.26811 1.000 0.0550 c RU . .
H51C H Uiso 0.29881 0.70887 0.31922 1.000 0.0550 c RU . .
H52 H Uiso 0.27220 0.48459 0.21518 1.000 0.0290 c RU . .
H54 H Uiso 0.42529 0.54436 0.31539 1.000 0.0290 c RU . .
H55A H Uiso 0.41448 0.47625 0.40657 1.000 0.0630 c RU . .
H55B H Uiso 0.45248 0.43477 0.40463 1.000 0.0630 c RU . .
H55C H Uiso 0.41796 0.35681 0.38372 1.000 0.0630 c RU . .
H56A H Uiso 0.42334 0.32300 0.28043 1.000 0.0580 c RU . .
H56B H Uiso 0.45842 0.39847 0.29888 1.000 0.0580 c RU . .
H56C H Uiso 0.42455 0.41975 0.23477 1.000 0.0580 c RU . .

loop_
_atom_type_symbol
_atom_type_description
_atom_type_scat_dispersion_real
_atom_type_scat_dispersion_imag
_atom_type_scat_source
C C 0.0033 0.0016 ' International Tables Vol C Tables 4.2.6.8 and 6.1.1.4'
H H 0.0000 0.0000 ' International Tables Vol C Tables 4.2.6.8 and 6.1.1.4'
Ge Ge 0.1547 1.8001 ' International Tables Vol C Tables 4.2.6.8 and 6.1.1.4'
N N 0.0061 0.0033 ' International Tables Vol C Tables 4.2.6.8 and 6.1.1.4'

loop_
_geom_angle_atom_site_label_1
_geom_angle_atom_site_label_2
_geom_angle_atom_site_label_3
_geom_angle
_geom_angle_site_symmetry_1
_geom_angle_site_symmetry_2
_geom_angle_site_symmetry_3
_geom_angle_publ_flag
C1 Ge1 C2 78.82(6) . . . yes
N2 N1 C2 115.18(15) . . . yes
N1 N2 C1 115.19(14) . . . yes
C3 N3 C4 109.31(13) . . . yes
C3 N3 C6 126.98(14) . . . yes
C4 N3 C6 122.45(14) . . . yes
C3 N4 C5 110.27(13) . . . yes
C3 N4 C18 125.23(14) . . . yes
C5 N4 C18 124.40(14) . . . yes
C30 N5 C31 110.14(13) . . . yes
C30 N5 C33 125.59(13) . . . yes
C31 N5 C33 123.84(15) . . . yes
C30 N6 C32 109.56(14) . . . yes
C30 N6 C45 126.96(14) . . . yes
C32 N6 C45 122.09(13) . . . yes
Ge1 C1 N2 115.42(11) . . . yes
Ge1 C1 C30 133.45(12) . . . yes
N2 C1 C30 111.10(14) . . . yes
Ge1 C2 N1 115.38(12) . . . yes
Ge1 C2 C3 133.43(12) . . . yes
N1 C2 C3 111.18(14) . . . yes
N3 C3 N4 105.14(13) . . . yes
N3 C3 C2 127.30(14) . . . yes
N4 C3 C2 127.48(14) . . . yes
N3 C4 C5 107.72(14) . . . yes
N4 C5 C4 107.56(15) . . . yes
N3 C6 C7 119.26(17) . . . yes
N3 C6 C11 118.28(15) . . . yes
C7 C6 C11 122.46(16) . . . no
C6 C7 C8 117.59(18) . . . no
C6 C7 C12 122.70(16) . . . no
C8 C7 C12 119.62(16) . . . no
C7 C8 C9 121.36(18) . . . no
C8 C9 C10 119.64(18) . . . no
C9 C10 C11 121.76(19) . . . no
C6 C11 C10 117.19(17) . . . no
C6 C11 C15 123.24(16) . . . no
C10 C11 C15 119.44(18) . . . no
C7 C12 C13 111.17(15) . . . no
C7 C12 C14 110.05(16) . . . no
C13 C12 C14 111.37(16) . . . no
C11 C15 C16 109.86(16) . . . no
C11 C15 C17 112.17(17) . . . no
C16 C15 C17 110.77(18) . . . no
N4 C18 C19 118.15(16) . . . yes
N4 C18 C23 118.71(16) . . . yes
C19 C18 C23 123.14(16) . . . no
C18 C19 C20 116.91(17) . . . no
C18 C19 C24 122.96(16) . . . no
C20 C19 C24 120.13(17) . . . no
C19 C20 C21 121.32(18) . . . no
C20 C21 C22 120.21(17) . . . no
C21 C22 C23 121.07(18) . . . no
C18 C23 C22 117.33(17) . . . no
C18 C23 C27 121.38(16) . . . no
C22 C23 C27 121.22(17) . . . no
C19 C24 C25 111.16(16) . . . no
C19 C24 C26 111.53(16) . . . no
C25 C24 C26 110.59(17) . . . no
C23 C27 C28 109.07(16) . . . no
C23 C27 C29 113.02(17) . . . no
C28 C27 C29 110.99(18) . . . no
N5 C30 N6 105.02(13) . . . yes
N5 C30 C1 127.35(14) . . . yes
N6 C30 C1 127.64(15) . . . yes
N5 C31 C32 107.47(16) . . . yes
N6 C32 C31 107.81(15) . . . yes
N5 C33 C34 118.79(17) . . . yes
N5 C33 C38 117.78(16) . . . yes
C34 C33 C38 123.43(16) . . . no
C33 C34 C35 117.06(18) . . . no
C33 C34 C39 121.39(15) . . . no
C35 C34 C39 121.56(17) . . . no
C34 C35 C36 120.88(18) . . . no
C35 C36 C37 120.57(18) . . . no
C36 C37 C38 121.05(19) . . . no
C33 C38 C37 116.97(17) . . . no
C33 C38 C42 122.13(16) . . . no
C37 C38 C42 120.89(18) . . . no
C34 C39 C40 112.37(16) . . . no
C34 C39 C41 110.95(17) . . . no
C40 C39 C41 110.40(17) . . . no
C38 C42 C43 111.75(17) . . . no
C38 C42 C44 111.21(17) . . . no
C43 C42 C44 111.2(2) . . . no
N6 C45 C46 119.19(17) . . . yes
N6 C45 C53 117.71(15) . . . yes
C46 C45 C53 123.09(17) . . . no
C45 C46 C47 116.95(18) . . . no
C45 C46 C54 122.70(16) . . . no
C47 C46 C54 120.25(16) . . . no
C46 C47 C48 121.41(17) . . . no
C47 C48 C52 120.12(18) . . . no
C50 C49 C51 110.66(19) . . . no
C50 C49 C53 111.91(16) . . . no
C51 C49 C53 110.49(16) . . . no
C48 C52 C53 121.08(19) . . . no
C45 C53 C49 121.99(16) . . . no
C45 C53 C52 117.34(17) . . . no
C49 C53 C52 120.57(18) . . . no
C46 C54 C55 110.29(17) . . . no
C46 C54 C56 111.79(16) . . . no
C55 C54 C56 108.78(17) . . . no
N3 C4 H4 126.00 . . . no
C5 C4 H4 126.00 . . . no
N4 C5 H5 126.00 . . . no
C4 C5 H5 126.00 . . . no
C7 C8 H8 119.00 . . . no
C9 C8 H8 119.00 . . . no
C8 C9 H9 120.00 . . . no
C10 C9 H9 120.00 . . . no
C9 C10 H10 119.00 . . . no
C11 C10 H10 119.00 . . . no
C7 C12 H12 108.00 . . . no
C13 C12 H12 108.00 . . . no
C14 C12 H12 108.00 . . . no
C12 C13 H13A 109.00 . . . no
C12 C13 H13B 109.00 . . . no
C12 C13 H13C 109.00 . . . no
H13A C13 H13B 109.00 . . . no
H13A C13 H13C 109.00 . . . no
H13B C13 H13C 109.00 . . . no
C12 C14 H14A 109.00 . . . no
C12 C14 H14B 109.00 . . . no
C12 C14 H14C 109.00 . . . no
H14A C14 H14B 109.00 . . . no
H14A C14 H14C 109.00 . . . no
H14B C14 H14C 109.00 . . . no
C11 C15 H15 108.00 . . . no
C16 C15 H15 108.00 . . . no
C17 C15 H15 108.00 . . . no
C15 C16 H16A 109.00 . . . no
C15 C16 H16B 109.00 . . . no
C15 C16 H16C 109.00 . . . no
H16A C16 H16B 109.00 . . . no
H16A C16 H16C 109.00 . . . no
H16B C16 H16C 109.00 . . . no
C15 C17 H17A 109.00 . . . no
C15 C17 H17B 109.00 . . . no
C15 C17 H17C 109.00 . . . no
H17A C17 H17B 109.00 . . . no
H17A C17 H17C 109.00 . . . no
H17B C17 H17C 109.00 . . . no
C19 C20 H20 119.00 . . . no
C21 C20 H20 119.00 . . . no
C20 C21 H21 120.00 . . . no
C22 C21 H21 120.00 . . . no
C21 C22 H22 119.00 . . . no
C23 C22 H22 119.00 . . . no
C19 C24 H24 108.00 . . . no
C25 C24 H24 108.00 . . . no
C26 C24 H24 108.00 . . . no
C24 C25 H25A 109.00 . . . no
C24 C25 H25B 109.00 . . . no
C24 C25 H25C 109.00 . . . no
H25A C25 H25B 109.00 . . . no
H25A C25 H25C 109.00 . . . no
H25B C25 H25C 109.00 . . . no
C24 C26 H26A 109.00 . . . no
C24 C26 H26B 109.00 . . . no
C24 C26 H26C 109.00 . . . no
H26A C26 H26B 109.00 . . . no
H26A C26 H26C 109.00 . . . no
H26B C26 H26C 109.00 . . . no
C23 C27 H27 108.00 . . . no
C28 C27 H27 108.00 . . . no
C29 C27 H27 108.00 . . . no
C27 C28 H28A 109.00 . . . no
C27 C28 H28B 109.00 . . . no
C27 C28 H28C 109.00 . . . no
H28A C28 H28B 109.00 . . . no
H28A C28 H28C 109.00 . . . no
H28B C28 H28C 109.00 . . . no
C27 C29 H29A 109.00 . . . no
C27 C29 H29B 109.00 . . . no
C27 C29 H29C 109.00 . . . no
H29A C29 H29B 109.00 . . . no
H29A C29 H29C 109.00 . . . no
H29B C29 H29C 109.00 . . . no
N5 C31 H31 126.00 . . . no
C32 C31 H31 126.00 . . . no
N6 C32 H32 126.00 . . . no
C31 C32 H32 126.00 . . . no
C34 C35 H35 120.00 . . . no
C36 C35 H35 120.00 . . . no
C35 C36 H36 120.00 . . . no
C37 C36 H36 120.00 . . . no
C36 C37 H37 119.00 . . . no
C38 C37 H37 119.00 . . . no
C34 C39 H39 108.00 . . . no
C40 C39 H39 108.00 . . . no
C41 C39 H39 108.00 . . . no
C39 C40 H40A 109.00 . . . no
C39 C40 H40B 109.00 . . . no
C39 C40 H40C 109.00 . . . no
H40A C40 H40B 109.00 . . . no
H40A C40 H40C 109.00 . . . no
H40B C40 H40C 109.00 . . . no
C39 C41 H41A 109.00 . . . no
C39 C41 H41B 109.00 . . . no
C39 C41 H41C 109.00 . . . no
H41A C41 H41B 109.00 . . . no
H41A C41 H41C 109.00 . . . no
H41B C41 H41C 109.00 . . . no
C38 C42 H42 107.00 . . . no
C43 C42 H42 107.00 . . . no
C44 C42 H42 107.00 . . . no
C42 C43 H43A 109.00 . . . no
C42 C43 H43B 109.00 . . . no
C42 C43 H43C 109.00 . . . no
H43A C43 H43B 109.00 . . . no
H43A C43 H43C 109.00 . . . no
H43B C43 H43C 109.00 . . . no
C42 C44 H44A 109.00 . . . no
C42 C44 H44B 109.00 . . . no
C42 C44 H44C 109.00 . . . no
H44A C44 H44B 109.00 . . . no
H44A C44 H44C 109.00 . . . no
H44B C44 H44C 109.00 . . . no
C46 C47 H47 119.00 . . . no
C48 C47 H47 119.00 . . . no
C47 C48 H48 120.00 . . . no
C52 C48 H48 120.00 . . . no
C50 C49 H49 108.00 . . . no
C51 C49 H49 108.00 . . . no
C53 C49 H49 108.00 . . . no
C49 C50 H50A 109.00 . . . no
C49 C50 H50B 110.00 . . . no
C49 C50 H50C 109.00 . . . no
H50A C50 H50B 109.00 . . . no
H50A C50 H50C 109.00 . . . no
H50B C50 H50C 109.00 . . . no
C49 C51 H51A 109.00 . . . no
C49 C51 H51B 109.00 . . . no
C49 C51 H51C 109.00 . . . no
H51A C51 H51B 109.00 . . . no
H51A C51 H51C 109.00 . . . no
H51B C51 H51C 109.00 . . . no
C48 C52 H52 119.00 . . . no
C53 C52 H52 119.00 . . . no
C46 C54 H54 109.00 . . . no
C55 C54 H54 109.00 . . . no
C56 C54 H54 109.00 . . . no
C54 C55 H55A 109.00 . . . no
C54 C55 H55B 109.00 . . . no
C54 C55 H55C 109.00 . . . no
H55A C55 H55B 109.00 . . . no
H55A C55 H55C 109.00 . . . no
H55B C55 H55C 110.00 . . . no
C54 C56 H56A 109.00 . . . no
C54 C56 H56B 109.00 . . . no
C54 C56 H56C 109.00 . . . no
H56A C56 H56B 109.00 . . . no
H56A C56 H56C 109.00 . . . no
H56B C56 H56C 109.00 . . . no

loop_
_geom_bond_atom_site_label_1
_geom_bond_atom_site_label_2
_geom_bond_distance
_geom_bond_site_symmetry_1
_geom_bond_site_symmetry_2
_geom_bond_publ_flag
Ge1 C1 1.9439(16) . . yes
Ge1 C2 1.9454(17) . . yes
N1 N2 1.295(2) . . yes
N1 C2 1.379(2) . . yes
N2 C1 1.379(2) . . yes
N3 C3 1.381(2) . . yes
N3 C4 1.394(2) . . yes
N3 C6 1.452(2) . . yes
N4 C3 1.365(2) . . yes
N4 C5 1.387(2) . . yes
N4 C18 1.443(2) . . yes
N5 C30 1.369(2) . . yes
N5 C31 1.391(2) . . yes
N5 C33 1.440(2) . . yes
N6 C30 1.377(2) . . yes
N6 C32 1.394(2) . . yes
N6 C45 1.446(2) . . yes
C1 C30 1.408(2) . . no
C2 C3 1.408(2) . . no
C4 C5 1.338(2) . . no
C6 C7 1.398(3) . . no
C6 C11 1.399(3) . . no
C7 C8 1.395(3) . . no
C7 C12 1.515(3) . . no
C8 C9 1.381(3) . . no
C9 C10 1.377(3) . . no
C10 C11 1.397(3) . . no
C11 C15 1.517(3) . . no
C12 C13 1.528(3) . . no
C12 C14 1.532(3) . . no
C15 C16 1.531(3) . . no
C15 C17 1.534(3) . . no
C18 C19 1.399(3) . . no
C18 C23 1.393(3) . . no
C19 C20 1.393(2) . . no
C19 C24 1.520(3) . . no
C20 C21 1.381(3) . . no
C21 C22 1.379(3) . . no
C22 C23 1.393(3) . . no
C23 C27 1.519(3) . . no
C24 C25 1.528(3) . . no
C24 C26 1.530(3) . . no
C27 C28 1.532(3) . . no
C27 C29 1.530(3) . . no
C31 C32 1.334(3) . . no
C33 C34 1.397(3) . . no
C33 C38 1.399(3) . . no
C34 C35 1.395(2) . . no
C34 C39 1.518(3) . . no
C35 C36 1.383(3) . . no
C36 C37 1.382(3) . . no
C37 C38 1.393(3) . . no
C38 C42 1.518(3) . . no
C39 C40 1.528(3) . . no
C39 C41 1.534(3) . . no
C42 C43 1.518(4) . . no
C42 C44 1.515(3) . . no
C45 C46 1.398(2) . . no
C45 C53 1.399(3) . . no
C46 C47 1.394(3) . . no
C46 C54 1.516(3) . . no
C47 C48 1.385(3) . . no
C48 C52 1.379(3) . . no
C49 C50 1.528(3) . . no
C49 C51 1.532(3) . . no
C49 C53 1.519(3) . . no
C52 C53 1.394(3) . . no
C54 C55 1.539(3) . . no
C54 C56 1.529(3) . . no
C4 H4 0.9500 . . no
C5 H5 0.9500 . . no
C8 H8 0.9500 . . no
C9 H9 0.9500 . . no
C10 H10 0.9500 . . no
C12 H12 1.0000 . . no
C13 H13A 0.9800 . . no
C13 H13B 0.9800 . . no
C13 H13C 0.9800 . . no
C14 H14A 0.9800 . . no
C14 H14B 0.9800 . . no
C14 H14C 0.9800 . . no
C15 H15 1.0000 . . no
C16 H16A 0.9800 . . no
C16 H16B 0.9800 . . no
C16 H16C 0.9800 . . no
C17 H17A 0.9800 . . no
C17 H17B 0.9800 . . no
C17 H17C 0.9800 . . no
C20 H20 0.9500 . . no
C21 H21 0.9500 . . no
C22 H22 0.9500 . . no
C24 H24 1.0000 . . no
C25 H25A 0.9800 . . no
C25 H25B 0.9800 . . no
C25 H25C 0.9800 . . no
C26 H26A 0.9800 . . no
C26 H26B 0.9800 . . no
C26 H26C 0.9800 . . no
C27 H27 1.0000 . . no
C28 H28A 0.9800 . . no
C28 H28B 0.9800 . . no
C28 H28C 0.9800 . . no
C29 H29A 0.9800 . . no
C29 H29B 0.9800 . . no
C29 H29C 0.9800 . . no
C31 H31 0.9500 . . no
C32 H32 0.9500 . . no
C35 H35 0.9500 . . no
C36 H36 0.9500 . . no
C37 H37 0.9500 . . no
C39 H39 1.0000 . . no
C40 H40A 0.9800 . . no
C40 H40B 0.9800 . . no
C40 H40C 0.9800 . . no
C41 H41A 0.9800 . . no
C41 H41B 0.9800 . . no
C41 H41C 0.9800 . . no
C42 H42 1.0000 . . no
C43 H43A 0.9800 . . no
C43 H43B 0.9800 . . no
C43 H43C 0.9800 . . no
C44 H44A 0.9800 . . no
C44 H44B 0.9800 . . no
C44 H44C 0.9800 . . no
C47 H47 0.9500 . . no
C48 H48 0.9500 . . no
C49 H49 1.0000 . . no
C50 H50A 0.9800 . . no
C50 H50B 0.9800 . . no
C50 H50C 0.9800 . . no
C51 H51A 0.9800 . . no
C51 H51B 0.9800 . . no
C51 H51C 0.9800 . . no
C52 H52 0.9500 . . no
C54 H54 1.0000 . . no
C55 H55A 0.9800 . . no
C55 H55B 0.9800 . . no
C55 H55C 0.9800 . . no
C56 H56A 0.9800 . . no
C56 H56B 0.9800 . . no
C56 H56C 0.9800 . . no

loop_
_geom_hbond_atom_site_label_D
_geom_hbond_atom_site_label_H
_geom_hbond_atom_site_label_A
_geom_hbond_distance_DH
_geom_hbond_distance_HA
_geom_hbond_distance_DA
_geom_hbond_angle_DHA
_geom_hbond_site_symmetry_A
_geom_hbond_publ_flag
C12 H12 N3 1.0000 2.4300 2.928(2) 110.00 . yes
C14 H14A N1 0.9800 2.5700 3.386(3) 140.00 . yes
C15 H15 N3 1.0000 2.4300 2.921(3) 110.00 . yes
C24 H24 N4 1.0000 2.4200 2.907(3) 109.00 . yes
C27 H27 N4 1.0000 2.4300 2.878(2) 107.00 . yes
C39 H39 N5 1.0000 2.4600 2.882(2) 105.00 . yes
C42 H42 N5 1.0000 2.3600 2.879(3) 111.00 . yes
C49 H49 N6 1.0000 2.3800 2.880(3) 110.00 . yes
C54 H54 N6 1.0000 2.4400 2.925(2) 109.00 . yes
C55 H55A N2 0.9800 2.4900 3.307(3) 141.00 . yes

loop_
_geom_torsion_atom_site_label_1
_geom_torsion_atom_site_label_2
_geom_torsion_atom_site_label_3
_geom_torsion_atom_site_label_4
_geom_torsion
_geom_torsion_site_symmetry_1
_geom_torsion_site_symmetry_2
_geom_torsion_site_symmetry_3
_geom_torsion_site_symmetry_4
_geom_torsion_publ_flag
C2 Ge1 C1 N2 0.37(14) . . . . no
C2 Ge1 C1 C30 177.98(18) . . . . no
C1 Ge1 C2 N1 0.03(14) . . . . no
C1 Ge1 C2 C3 -179.72(18) . . . . no
C2 N1 N2 C1 0.8(3) . . . . no
N2 N1 C2 Ge1 -0.5(2) . . . . no
N2 N1 C2 C3 179.35(17) . . . . no
N1 N2 C1 Ge1 -0.8(2) . . . . no
N1 N2 C1 C30 -178.89(17) . . . . no
C4 N3 C3 N4 0.76(18) . . . . no
C4 N3 C3 C2 -176.15(16) . . . . no
C6 N3 C3 N4 -166.53(16) . . . . no
C6 N3 C3 C2 16.6(3) . . . . no
C3 N3 C4 C5 -0.4(2) . . . . no
C6 N3 C4 C5 167.58(16) . . . . no
C3 N3 C6 C7 -103.4(2) . . . . no
C3 N3 C6 C11 77.4(2) . . . . no
C4 N3 C6 C7 90.8(2) . . . . no
C4 N3 C6 C11 -88.3(2) . . . . no
C5 N4 C3 N3 -0.84(19) . . . . no
C5 N4 C3 C2 176.06(16) . . . . no
C18 N4 C3 N3 175.53(16) . . . . no
C18 N4 C3 C2 -7.6(3) . . . . no
C3 N4 C5 C4 0.6(2) . . . . no
C18 N4 C5 C4 -175.79(17) . . . . no
C3 N4 C18 C19 -92.4(2) . . . . no
C3 N4 C18 C23 88.0(2) . . . . no
C5 N4 C18 C19 83.5(2) . . . . no
C5 N4 C18 C23 -96.1(2) . . . . no
C31 N5 C30 N6 -0.31(19) . . . . no
C31 N5 C30 C1 179.04(17) . . . . no
C33 N5 C30 N6 -172.99(16) . . . . no
C33 N5 C30 C1 6.4(3) . . . . no
C30 N5 C31 C32 0.6(2) . . . . no
C33 N5 C31 C32 173.46(17) . . . . no
C30 N5 C33 C34 -93.5(2) . . . . no
C30 N5 C33 C38 87.0(2) . . . . no
C31 N5 C33 C34 94.8(2) . . . . no
C31 N5 C33 C38 -84.7(2) . . . . no
C32 N6 C30 N5 -0.1(2) . . . . no
C32 N6 C30 C1 -179.45(17) . . . . no
C45 N6 C30 N5 -166.70(16) . . . . no
C45 N6 C30 C1 14.0(3) . . . . no
C30 N6 C32 C31 0.5(2) . . . . no
C45 N6 C32 C31 167.87(17) . . . . no
C30 N6 C45 C46 -100.2(2) . . . . no
C30 N6 C45 C53 81.1(2) . . . . no
C32 N6 C45 C46 94.7(2) . . . . no
C32 N6 C45 C53 -83.9(2) . . . . no
Ge1 C1 C30 N5 11.7(3) . . . . no
Ge1 C1 C30 N6 -169.11(14) . . . . no
N2 C1 C30 N5 -170.63(17) . . . . no
N2 C1 C30 N6 8.6(3) . . . . no
Ge1 C2 C3 N3 -171.75(14) . . . . no
Ge1 C2 C3 N4 12.0(3) . . . . no
N1 C2 C3 N3 8.5(2) . . . . no
N1 C2 C3 N4 -167.75(17) . . . . no
N3 C4 C5 N4 -0.1(2) . . . . no
N3 C6 C7 C8 -178.51(16) . . . . no
N3 C6 C7 C12 5.0(3) . . . . no
C11 C6 C7 C8 0.6(3) . . . . no
C11 C6 C7 C12 -175.88(17) . . . . no
N3 C6 C11 C10 178.55(16) . . . . no
N3 C6 C11 C15 -5.6(3) . . . . no
C7 C6 C11 C10 -0.6(3) . . . . no
C7 C6 C11 C15 175.27(17) . . . . no
C6 C7 C8 C9 -0.2(3) . . . . no
C12 C7 C8 C9 176.35(18) . . . . no
C6 C7 C12 C13 -122.33(19) . . . . no
C6 C7 C12 C14 113.80(19) . . . . no
C8 C7 C12 C13 61.3(2) . . . . no
C8 C7 C12 C14 -62.6(2) . . . . no
C7 C8 C9 C10 -0.1(3) . . . . no
C8 C9 C10 C11 0.2(3) . . . . no
C9 C10 C11 C6 0.2(3) . . . . no
C9 C10 C11 C15 -175.83(18) . . . . no
C6 C11 C15 C16 -107.2(2) . . . . no
C6 C11 C15 C17 129.2(2) . . . . no
C10 C11 C15 C16 68.6(2) . . . . no
C10 C11 C15 C17 -55.1(2) . . . . no
N4 C18 C19 C20 179.29(16) . . . . no
N4 C18 C19 C24 -1.2(3) . . . . no
C23 C18 C19 C20 -1.2(3) . . . . no
C23 C18 C19 C24 178.37(18) . . . . no
N4 C18 C23 C22 179.19(16) . . . . no
N4 C18 C23 C27 2.2(3) . . . . no
C19 C18 C23 C22 -0.4(3) . . . . no
C19 C18 C23 C27 -177.37(17) . . . . no
C18 C19 C20 C21 1.9(3) . . . . no
C24 C19 C20 C21 -177.62(18) . . . . no
C18 C19 C24 C25 108.3(2) . . . . no
C18 C19 C24 C26 -127.79(19) . . . . no
C20 C19 C24 C25 -72.2(2) . . . . no
C20 C19 C24 C26 51.7(2) . . . . no
C19 C20 C21 C22 -1.2(3) . . . . no
C20 C21 C22 C23 -0.5(3) . . . . no
C21 C22 C23 C18 1.2(3) . . . . no
C21 C22 C23 C27 178.20(18) . . . . no
C18 C23 C27 C28 94.2(2) . . . . no
C18 C23 C27 C29 -141.82(19) . . . . no
C22 C23 C27 C28 -82.7(2) . . . . no
C22 C23 C27 C29 41.3(3) . . . . no
N5 C31 C32 N6 -0.7(2) . . . . no
N5 C33 C34 C35 -177.35(16) . . . . no
N5 C33 C34 C39 2.9(3) . . . . no
C38 C33 C34 C35 2.2(3) . . . . no
C38 C33 C34 C39 -177.64(17) . . . . no
N5 C33 C38 C37 177.61(16) . . . . no
N5 C33 C38 C42 -3.7(3) . . . . no
C34 C33 C38 C37 -1.9(3) . . . . no
C34 C33 C38 C42 176.84(17) . . . . no
C33 C34 C35 C36 -0.6(3) . . . . no
C39 C34 C35 C36 179.19(18) . . . . no
C33 C34 C39 C40 142.80(18) . . . . no
C33 C34 C39 C41 -93.1(2) . . . . no
C35 C34 C39 C40 -37.0(2) . . . . no
C35 C34 C39 C41 87.2(2) . . . . no
C34 C35 C36 C37 -1.1(3) . . . . no
C35 C36 C37 C38 1.4(3) . . . . no
C36 C37 C38 C33 0.1(3) . . . . no
C36 C37 C38 C42 -178.68(18) . . . . no
C33 C38 C42 C43 123.5(2) . . . . no
C33 C38 C42 C44 -111.6(2) . . . . no
C37 C38 C42 C43 -57.9(3) . . . . no
C37 C38 C42 C44 67.0(2) . . . . no
N6 C45 C46 C47 -177.56(15) . . . . no
N6 C45 C46 C54 5.9(2) . . . . no
C53 C45 C46 C47 1.0(3) . . . . no
C53 C45 C46 C54 -175.57(16) . . . . no
N6 C45 C53 C49 -6.6(2) . . . . no
N6 C45 C53 C52 177.06(15) . . . . no
C46 C45 C53 C49 174.84(16) . . . . no
C46 C45 C53 C52 -1.5(3) . . . . no
C45 C46 C47 C48 0.1(3) . . . . no
C54 C46 C47 C48 176.76(17) . . . . no
C45 C46 C54 C55 112.8(2) . . . . no
C45 C46 C54 C56 -126.05(19) . . . . no
C47 C46 C54 C55 -63.7(2) . . . . no
C47 C46 C54 C56 57.5(2) . . . . no
C46 C47 C48 C52 -0.6(3) . . . . no
C47 C48 C52 C53 0.1(3) . . . . no
C50 C49 C53 C45 129.5(2) . . . . no
C50 C49 C53 C52 -54.2(2) . . . . no
C51 C49 C53 C45 -106.7(2) . . . . no
C51 C49 C53 C52 69.6(2) . . . . no
C48 C52 C53 C45 0.9(3) . . . . no
C48 C52 C53 C49 -175.47(17) . . . . no
